data_7023937
loop_
_publ_author_name
'Barros, Wdeson P.'
'Inglis, Ross'
'Nichol, Gary S.'
'Rajeshkumar, Thayalan'
'Rajaraman, Gopalan'
'Piligkos, Stergios'
'Stumpf, Humberto O.'
'Brechin, Euan K.'

_publ_section_title
;
 From antiferromagnetic to ferromagnetic exchange in a family of
 oxime-based Mn(III) dimers: a magneto-structural study.
;
_journal_issue 47
_journal_name_full 'Dalton transactions (Cambridge, England : 2003)'
_journal_page_first 16510
_journal_page_last 16517
_journal_paper_doi 10.1039/c3dt52009a
_journal_volume 42
_journal_year 2013
_chemical_formula_moiety 'C44 H43 Mn2 N9 O3 2+, 2 Cl O4 -, 0.32 H2 O'
_chemical_formula_sum 'C44 H43.64 Cl2 Mn2 N9 O11.32'
_chemical_formula_weight 1060.42
_chemical_name_systematic
;
 ?
;
_space_group_IT_number 2
_symmetry_cell_setting triclinic
_symmetry_space_group_name_Hall '-P 1'
_symmetry_space_group_name_H-M 'P -1'
_atom_sites_solution_hydrogens geom
_atom_sites_solution_primary charge-flipping
_atom_sites_solution_secondary difmap
_audit_creation_method SHELXL-97
_cell_angle_alpha 74.968(3)
_cell_angle_beta 79.750(3)
_cell_angle_gamma 89.644(3)
_cell_formula_units_Z 2
_cell_length_a 10.7046(4)
_cell_length_b 11.6206(4)
_cell_length_c 19.4847(6)
_cell_measurement_reflns_used 13389
_cell_measurement_temperature 120(2)
_cell_measurement_theta_max 73.7687
_cell_measurement_theta_min 3.9390
_cell_volume 2301.45(14)
_computing_cell_refinement 'CrysAlisPro (Agilent Technologies, 2011)'
_computing_data_collection 'CrysAlisPro (Agilent Technologies, 2011)'
_computing_data_reduction 'CrysAlisPro (Agilent Technologies, 2011)'
_computing_molecular_graphics 'DIAMOND (Brandenburg & Putz, 1999)'
_computing_publication_material 'SHELXTL (Sheldrick, 2008) and local programs'
_computing_structure_refinement 'SHELXTL (Sheldrick, 2008)'
_computing_structure_solution 'Superflip (Palatinus & Chapuis, 2007)'
_diffrn_ambient_temperature 120(2)
_diffrn_detector_area_resol_mean 10.3147
_diffrn_measured_fraction_theta_full 0.977
_diffrn_measured_fraction_theta_max 0.977
_diffrn_measurement_device_type 'Agilent Technologies SuperNova'
_diffrn_measurement_method '\w scans'
_diffrn_radiation_monochromator 'mirror optics'
_diffrn_radiation_source microsource
_diffrn_radiation_type CuK\a
_diffrn_radiation_wavelength 1.54184
_diffrn_reflns_av_R_equivalents 0.0405
_diffrn_reflns_av_sigmaI/netI 0.0322
_diffrn_reflns_limit_h_max 13
_diffrn_reflns_limit_h_min -13
_diffrn_reflns_limit_k_max 12
_diffrn_reflns_limit_k_min -14
_diffrn_reflns_limit_l_max 24
_diffrn_reflns_limit_l_min -23
_diffrn_reflns_number 36643
_diffrn_reflns_theta_full 73.93
_diffrn_reflns_theta_max 73.93
_diffrn_reflns_theta_min 3.94
_exptl_absorpt_coefficient_mu 6.141
_exptl_absorpt_correction_T_max 0.6110
_exptl_absorpt_correction_T_min 0.3146
_exptl_absorpt_correction_type gaussian
_exptl_absorpt_process_details
;
CrysAlisPro, Agilent Technologies,
Version 1.171.35.21c (release 23-05-2012 CrysAlis171 .NET)
(compiled May 23 2012,12:53:54)
Numerical absorption correction based on gaussian integration over
   a multifaceted crystal model
;
_exptl_crystal_colour 'dark brown'
_exptl_crystal_density_diffrn 1.530
_exptl_crystal_density_method 'not measured'
_exptl_crystal_description block
_exptl_crystal_F_000 1090
_exptl_crystal_size_max 0.25
_exptl_crystal_size_mid 0.10
_exptl_crystal_size_min 0.09
_refine_diff_density_max 0.969
_refine_diff_density_min -1.090
_refine_diff_density_rms 0.067
_refine_ls_extinction_coef 0.00073(10)
_refine_ls_extinction_expression Fc^*^=kFc[1+0.001xFc^2^\l^3^/sin(2\q)]^-1/4^
_refine_ls_extinction_method SHELXL
_refine_ls_goodness_of_fit_ref 1.015
_refine_ls_hydrogen_treatment mixed
_refine_ls_matrix_type full
_refine_ls_number_parameters 677
_refine_ls_number_reflns 9143
_refine_ls_number_restraints 33
_refine_ls_restrained_S_all 1.020
_refine_ls_R_factor_all 0.0563
_refine_ls_R_factor_gt 0.0484
_refine_ls_shift/su_max 0.000
_refine_ls_shift/su_mean 0.000
_refine_ls_structure_factor_coef Fsqd
_refine_ls_weighting_details 'calc w=1/[\s^2^(Fo^2^)+(0.0667P)^2^+2.1610P] where P=(Fo^2^+2Fc^2^)/3'
_refine_ls_weighting_scheme calc
_refine_ls_wR_factor_gt 0.1242
_refine_ls_wR_factor_ref 0.1309
_reflns_number_gt 7880
_reflns_number_total 9143
_reflns_threshold_expression I>2\s(I)
_cod_data_source_file c3dt52009a.txt
_cod_data_source_block 2-eb2176
_cod_original_cell_volume 2301.46(14)
_cod_database_code 7023937

loop_
_symmetry_equiv_pos_as_xyz
'x, y, z'
'-x, -y, -z'

loop_
_atom_site_label
_atom_site_type_symbol
_atom_site_fract_x
_atom_site_fract_y
_atom_site_fract_z
_atom_site_U_iso_or_equiv
_atom_site_adp_type
_atom_site_occupancy
_atom_site_symmetry_multiplicity
_atom_site_calc_flag
_atom_site_refinement_flags
_atom_site_disorder_assembly
_atom_site_disorder_group
Mn1 Mn 0.31501(4) 0.40714(4) 0.22848(2) 0.03165(13) Uani 1 1 d . . .
Mn2 Mn 0.26067(4) 0.13431(4) 0.29512(2) 0.02948(12) Uani 1 1 d . . .
O1 O 0.15099(19) 0.00011(18) 0.31516(11) 0.0369(4) Uani 1 1 d . . .
O2 O 0.16586(19) 0.34538(17) 0.20757(11) 0.0367(4) Uani 1 1 d . . .
O3 O 0.35747(18) 0.26863(18) 0.28277(10) 0.0342(4) Uani 1 1 d . . .
N1 N 0.1475(2) 0.2233(2) 0.22716(13) 0.0325(5) Uani 1 1 d . . .
N2 N 0.4654(2) 0.5062(2) 0.25217(13) 0.0377(6) Uani 1 1 d . . .
N3 N 0.4807(2) 0.4067(2) 0.14016(13) 0.0343(5) Uani 1 1 d . . .
N4 N 0.2204(2) 0.4734(2) 0.32344(13) 0.0379(6) Uani 1 1 d . . .
N5 N 0.2776(2) 0.5752(2) 0.17123(13) 0.0372(5) Uani 1 1 d . . .
N6 N 0.4098(2) 0.0239(2) 0.34558(12) 0.0314(5) Uani 1 1 d . . .
N7 N 0.2018(2) 0.1248(2) 0.41135(13) 0.0326(5) Uani 1 1 d . . .
N8 N 0.3943(2) 0.0861(2) 0.20260(13) 0.0334(5) Uani 1 1 d . . .
N9 N 0.5665(2) -0.2106(2) 0.32681(15) 0.0449(6) Uani 1 1 d . . .
C1 C 0.0823(3) -0.0305(3) 0.27156(16) 0.0341(6) Uani 1 1 d . . .
C2 C 0.0544(3) -0.1529(3) 0.28277(18) 0.0403(7) Uani 1 1 d . . .
H2 H 0.0868 -0.2095 0.3193 0.048 Uiso 1 1 calc R . .
C3 C -0.0195(3) -0.1917(3) 0.2412(2) 0.0479(8) Uani 1 1 d . . .
H3 H -0.0384 -0.2746 0.2498 0.057 Uiso 1 1 calc R . .
C4 C -0.0659(3) -0.1109(3) 0.1873(2) 0.0508(9) Uani 1 1 d . . .
H4 H -0.1152 -0.1379 0.1581 0.061 Uiso 1 1 calc R . .
C5 C -0.0404(3) 0.0098(3) 0.17610(19) 0.0445(7) Uani 1 1 d . . .
H5 H -0.0729 0.0650 0.1390 0.053 Uiso 1 1 calc R . .
C6 C 0.0325(3) 0.0531(3) 0.21817(16) 0.0347(6) Uani 1 1 d . . .
C7 C 0.0544(3) 0.1831(3) 0.20408(15) 0.0342(6) Uani 1 1 d . . .
C8 C -0.0273(3) 0.2682(3) 0.16348(18) 0.0445(7) Uani 1 1 d . . .
H8A H 0.0161 0.2988 0.1132 0.067 Uiso 1 1 calc R . .
H8B H -0.0441 0.3347 0.1857 0.067 Uiso 1 1 calc R . .
H8C H -0.1078 0.2274 0.1647 0.067 Uiso 1 1 calc R . .
C9 C 0.5870(3) 0.4531(3) 0.22962(17) 0.0414(7) Uani 1 1 d . . .
H9A H 0.5957 0.3775 0.2659 0.050 Uiso 1 1 calc R . .
H9B H 0.6586 0.5082 0.2273 0.050 Uiso 1 1 calc R . .
C10 C 0.5927(3) 0.4290(3) 0.15712(16) 0.0368(6) Uani 1 1 d . . .
C11 C 0.7066(3) 0.4256(3) 0.11169(18) 0.0438(7) Uani 1 1 d . . .
H11 H 0.7843 0.4462 0.1236 0.053 Uiso 1 1 calc R . .
C12 C 0.7063(3) 0.3920(3) 0.04869(18) 0.0485(8) Uani 1 1 d . . .
H12 H 0.7839 0.3864 0.0175 0.058 Uiso 1 1 calc R . .
C13 C 0.5911(3) 0.3666(3) 0.03171(17) 0.0436(7) Uani 1 1 d . . .
H13 H 0.5883 0.3425 -0.0110 0.052 Uiso 1 1 calc R . .
C14 C 0.4803(3) 0.3769(3) 0.07803(16) 0.0374(6) Uani 1 1 d . . .
H14 H 0.4011 0.3624 0.0655 0.045 Uiso 1 1 calc R . .
C15 C 0.4405(3) 0.4909(3) 0.33119(16) 0.0431(7) Uani 1 1 d . . .
H15A H 0.4967 0.5472 0.3433 0.052 Uiso 1 1 calc R . .
H15B H 0.4597 0.4088 0.3560 0.052 Uiso 1 1 calc R . .
C16 C 0.3033(3) 0.5138(3) 0.35714(16) 0.0399(7) Uani 1 1 d . . .
C17 C 0.2644(4) 0.5678(3) 0.41222(17) 0.0466(8) Uani 1 1 d . . .
H17 H 0.3245 0.5955 0.4353 0.056 Uiso 1 1 calc R . .
C18 C 0.1347(4) 0.5807(3) 0.43311(18) 0.0514(9) Uani 1 1 d . . .
H18 H 0.1052 0.6180 0.4706 0.062 Uiso 1 1 calc R . .
C19 C 0.0495(3) 0.5389(3) 0.39877(18) 0.0482(8) Uani 1 1 d . . .
H19 H -0.0393 0.5466 0.4124 0.058 Uiso 1 1 calc R . .
C20 C 0.0957(3) 0.4854(3) 0.34410(17) 0.0417(7) Uani 1 1 d . . .
H20 H 0.0373 0.4563 0.3205 0.050 Uiso 1 1 calc R . .
C21 C 0.4663(3) 0.6340(3) 0.21078(17) 0.0427(7) Uani 1 1 d . . .
H21A H 0.5450 0.6527 0.1738 0.051 Uiso 1 1 calc R . .
H21B H 0.4686 0.6847 0.2443 0.051 Uiso 1 1 calc R . .
C22 C 0.3541(3) 0.6653(3) 0.17406(16) 0.0390(7) Uani 1 1 d . . .
C23 C 0.3323(4) 0.7824(3) 0.1422(2) 0.0518(9) Uani 1 1 d . . .
H23 H 0.3870 0.8447 0.1446 0.062 Uiso 1 1 calc R . .
C24 C 0.2315(4) 0.8087(3) 0.1070(2) 0.0545(9) Uani 1 1 d . . .
H24 H 0.2160 0.8891 0.0847 0.065 Uiso 1 1 calc R . .
C25 C 0.1522(3) 0.7162(3) 0.10434(19) 0.0489(8) Uani 1 1 d . . .
H25 H 0.0815 0.7322 0.0805 0.059 Uiso 1 1 calc R . .
C26 C 0.1783(3) 0.6015(3) 0.13679(17) 0.0416(7) Uani 1 1 d . . .
H26 H 0.1243 0.5381 0.1350 0.050 Uiso 1 1 calc R . .
C27 C 0.4153(3) 0.0575(3) 0.41283(16) 0.0376(6) Uani 1 1 d . . .
H27A H 0.4651 0.1338 0.4012 0.045 Uiso 1 1 calc R . .
H27B H 0.4593 -0.0042 0.4442 0.045 Uiso 1 1 calc R . .
C28 C 0.2835(3) 0.0708(3) 0.45326(15) 0.0344(6) Uani 1 1 d . . .
C29 C 0.2508(3) 0.0368(3) 0.52761(17) 0.0435(7) Uani 1 1 d . . .
H29 H 0.3081 -0.0057 0.5560 0.052 Uiso 1 1 calc R . .
C30 C 0.1331(3) 0.0655(3) 0.56030(17) 0.0465(8) Uani 1 1 d . . .
H30 H 0.1091 0.0442 0.6115 0.056 Uiso 1 1 calc R . .
C31 C 0.0517(3) 0.1252(3) 0.51744(17) 0.0420(7) Uani 1 1 d . . .
H31 H -0.0284 0.1480 0.5386 0.050 Uiso 1 1 calc R . .
C32 C 0.0879(3) 0.1517(3) 0.44324(17) 0.0377(6) Uani 1 1 d . . .
H32 H 0.0301 0.1903 0.4138 0.045 Uiso 1 1 calc R . .
C33 C 0.5287(3) 0.0617(3) 0.29169(16) 0.0359(6) Uani 1 1 d . . .
H33A H 0.5971 0.0081 0.3061 0.043 Uiso 1 1 calc R . .
H33B H 0.5552 0.1436 0.2907 0.043 Uiso 1 1 calc R . .
C34 C 0.5099(3) 0.0583(3) 0.21775(16) 0.0355(6) Uani 1 1 d . . .
C35 C 0.6071(3) 0.0328(3) 0.16724(18) 0.0432(7) Uani 1 1 d . . .
H35 H 0.6872 0.0103 0.1798 0.052 Uiso 1 1 calc R . .
C36 C 0.5857(3) 0.0408(3) 0.09818(18) 0.0465(8) Uani 1 1 d . . .
H36 H 0.6510 0.0243 0.0625 0.056 Uiso 1 1 calc R . .
C37 C 0.4688(3) 0.0727(3) 0.08201(17) 0.0419(7) Uani 1 1 d . . .
H37 H 0.4524 0.0806 0.0347 0.050 Uiso 1 1 calc R . .
C38 C 0.3752(3) 0.0933(3) 0.13551(16) 0.0371(6) Uani 1 1 d . . .
H38 H 0.2937 0.1134 0.1243 0.045 Uiso 1 1 calc R . .
C39 C 0.3794(3) -0.1066(3) 0.35962(16) 0.0371(6) Uani 1 1 d . . .
H39A H 0.3576 -0.1216 0.3153 0.045 Uiso 1 1 calc R . .
H39B H 0.3033 -0.1287 0.3982 0.045 Uiso 1 1 calc R . .
C40 C 0.4849(3) -0.1864(3) 0.38169(17) 0.0390(7) Uani 1 1 d . . .
C41 C 0.4968(4) -0.2304(3) 0.45295(19) 0.0523(8) Uani 1 1 d . . .
H41 H 0.4373 -0.2118 0.4905 0.063 Uiso 1 1 calc R . .
C42 C 0.5965(4) -0.3020(4) 0.4689(3) 0.0712(12) Uani 1 1 d . . .
H42 H 0.6065 -0.3330 0.5177 0.085 Uiso 1 1 calc R . .
C43 C 0.6795(4) -0.3274(4) 0.4150(3) 0.0695(12) Uani 1 1 d . . .
H43 H 0.7485 -0.3768 0.4251 0.083 Uiso 1 1 calc R . .
C44 C 0.6629(3) -0.2806(3) 0.3445(2) 0.0569(10) Uani 1 1 d . . .
H44 H 0.7223 -0.2987 0.3067 0.068 Uiso 1 1 calc R . .
Cl1 Cl 0.77475(7) 0.30956(7) 0.38022(4) 0.04509(19) Uani 1 1 d D . .
O4 O 0.8697(3) 0.2653(3) 0.33462(15) 0.0726(8) Uani 1 1 d D . .
O5 O 0.8037(2) 0.2753(3) 0.45193(15) 0.0735(9) Uani 1 1 d D . .
O6 O 0.7727(4) 0.4346(3) 0.3567(3) 0.1126(16) Uani 1 1 d D . .
O7 O 0.6531(2) 0.2585(3) 0.38028(14) 0.0595(7) Uani 1 1 d D . .
Cl2 Cl 0.7663(3) 0.7527(3) 0.0371(2) 0.0367(10) Uani 0.511(16) 1 d PD A 1
O8 O 0.6310(6) 0.7455(10) 0.0532(5) 0.066(3) Uani 0.511(16) 1 d PD A 1
O9 O 0.7957(7) 0.6929(8) -0.0177(4) 0.064(2) Uani 0.511(16) 1 d PD A 1
O10 O 0.821(2) 0.8690(12) 0.0034(9) 0.220(11) Uani 0.511(16) 1 d PD A 1
O11 O 0.8170(12) 0.7037(8) 0.0985(5) 0.071(3) Uani 0.511(16) 1 d PD A 1
Cl2' Cl 0.7785(8) 0.7485(6) 0.0394(4) 0.097(2) Uani 0.489(16) 1 d PD A 2
O8' O 0.6526(17) 0.7160(17) 0.0345(11) 0.185(10) Uani 0.489(16) 1 d PD A 2
O9' O 0.860(2) 0.6823(12) 0.0060(14) 0.229(12) Uani 0.489(16) 1 d PD A 2
O10' O 0.7994(6) 0.8771(5) 0.0097(5) 0.051(2) Uani 0.489(16) 1 d PD A 2
O11' O 0.7770(19) 0.7146(17) 0.1140(7) 0.152(9) Uani 0.489(16) 1 d PD A 2
O12 O 0.9162(8) 0.0673(7) 0.0157(5) 0.058(3) Uani 0.320(8) 1 d PD . .
H1O H 0.996(2) 0.075(10) 0.011(8) 0.070 Uiso 0.320(8) 1 d PD . .
H2O H 0.899(10) -0.004(4) 0.017(8) 0.070 Uiso 0.320(8) 1 d PD . .

loop_
_atom_site_aniso_label
_atom_site_aniso_U_11
_atom_site_aniso_U_22
_atom_site_aniso_U_33
_atom_site_aniso_U_23
_atom_site_aniso_U_13
_atom_site_aniso_U_12
Mn1 0.0347(2) 0.0253(2) 0.0341(2) -0.01127(18) 0.00137(17) -0.00579(17)
Mn2 0.0292(2) 0.0259(2) 0.0333(2) -0.01081(17) -0.00103(16) -0.00481(16)
O1 0.0372(10) 0.0312(11) 0.0417(11) -0.0100(9) -0.0042(8) -0.0078(8)
O2 0.0387(10) 0.0259(10) 0.0453(11) -0.0107(9) -0.0053(9) -0.0039(8)
O3 0.0343(10) 0.0324(11) 0.0363(10) -0.0125(8) -0.0026(8) -0.0051(8)
N1 0.0337(11) 0.0284(12) 0.0363(12) -0.0144(10) 0.0000(9) -0.0030(9)
N2 0.0419(13) 0.0338(13) 0.0356(12) -0.0131(10) 0.0035(10) -0.0105(10)
N3 0.0371(12) 0.0292(12) 0.0348(12) -0.0101(10) 0.0007(9) -0.0027(10)
N4 0.0446(13) 0.0293(13) 0.0371(13) -0.0125(10) 0.0059(10) -0.0072(10)
N5 0.0431(13) 0.0290(13) 0.0362(12) -0.0119(10) 0.0067(10) -0.0047(10)
N6 0.0264(11) 0.0323(13) 0.0357(12) -0.0123(10) -0.0013(9) -0.0013(9)
N7 0.0293(11) 0.0300(12) 0.0380(12) -0.0110(10) -0.0014(9) -0.0033(9)
N8 0.0360(12) 0.0283(12) 0.0362(12) -0.0132(10) 0.0003(9) -0.0026(9)
N9 0.0408(14) 0.0364(15) 0.0542(16) -0.0147(12) 0.0043(12) -0.0019(11)
C1 0.0287(13) 0.0329(15) 0.0419(15) -0.0174(12) 0.0023(11) -0.0074(11)
C2 0.0349(14) 0.0344(16) 0.0510(17) -0.0182(14) 0.0043(13) -0.0055(12)
C3 0.0413(16) 0.0384(18) 0.068(2) -0.0305(17) 0.0039(15) -0.0080(14)
C4 0.0387(16) 0.053(2) 0.071(2) -0.0373(19) -0.0071(15) -0.0057(15)
C5 0.0339(15) 0.051(2) 0.0576(19) -0.0296(16) -0.0078(13) -0.0017(13)
C6 0.0280(13) 0.0362(16) 0.0432(15) -0.0193(13) -0.0017(11) -0.0015(11)
C7 0.0280(13) 0.0394(16) 0.0371(14) -0.0164(12) -0.0017(11) -0.0021(11)
C8 0.0406(16) 0.0451(19) 0.0520(18) -0.0175(15) -0.0122(14) 0.0014(13)
C9 0.0366(15) 0.0455(18) 0.0415(16) -0.0145(14) -0.0007(12) -0.0101(13)
C10 0.0392(15) 0.0288(15) 0.0394(15) -0.0097(12) 0.0019(12) -0.0047(12)
C11 0.0398(16) 0.0450(19) 0.0442(17) -0.0123(14) -0.0004(13) -0.0006(13)
C12 0.0472(18) 0.049(2) 0.0453(18) -0.0146(15) 0.0066(14) 0.0044(15)
C13 0.0579(19) 0.0353(17) 0.0360(15) -0.0138(13) 0.0019(13) 0.0043(14)
C14 0.0476(16) 0.0260(14) 0.0373(15) -0.0095(12) -0.0024(12) -0.0012(12)
C15 0.0504(18) 0.0431(18) 0.0360(15) -0.0159(13) 0.0003(13) -0.0161(14)
C16 0.0526(18) 0.0283(15) 0.0341(14) -0.0089(12) 0.0056(13) -0.0107(13)
C17 0.069(2) 0.0323(16) 0.0352(15) -0.0129(13) 0.0041(14) -0.0122(15)
C18 0.073(2) 0.0342(17) 0.0396(17) -0.0126(14) 0.0128(16) 0.0027(16)
C19 0.0561(19) 0.0365(18) 0.0441(17) -0.0083(14) 0.0077(15) 0.0051(14)
C20 0.0466(17) 0.0316(16) 0.0407(16) -0.0082(13) 0.0068(13) -0.0033(13)
C21 0.0517(18) 0.0320(16) 0.0414(16) -0.0134(13) 0.0055(13) -0.0148(13)
C22 0.0463(16) 0.0286(15) 0.0375(15) -0.0134(12) 0.0118(12) -0.0047(12)
C23 0.060(2) 0.0306(17) 0.057(2) -0.0135(15) 0.0142(16) -0.0060(15)
C24 0.066(2) 0.0306(17) 0.056(2) -0.0070(15) 0.0108(17) 0.0035(16)
C25 0.0549(19) 0.0363(18) 0.0481(18) -0.0096(14) 0.0073(15) 0.0078(14)
C26 0.0456(16) 0.0360(17) 0.0409(16) -0.0147(13) 0.0050(13) 0.0006(13)
C27 0.0316(14) 0.0465(18) 0.0383(15) -0.0186(13) -0.0041(11) -0.0003(12)
C28 0.0311(13) 0.0364(16) 0.0371(14) -0.0128(12) -0.0049(11) -0.0020(11)
C29 0.0387(16) 0.051(2) 0.0397(16) -0.0135(14) -0.0035(12) 0.0002(14)
C30 0.0386(16) 0.061(2) 0.0377(16) -0.0153(15) 0.0036(12) -0.0054(15)
C31 0.0340(14) 0.0441(18) 0.0467(17) -0.0177(14) 0.0041(12) -0.0010(13)
C32 0.0321(14) 0.0337(16) 0.0465(16) -0.0148(13) 0.0009(12) -0.0010(11)
C33 0.0288(13) 0.0355(16) 0.0422(15) -0.0138(13) 0.0023(11) -0.0038(11)
C34 0.0349(14) 0.0278(14) 0.0413(15) -0.0107(12) 0.0019(11) -0.0033(11)
C35 0.0379(15) 0.0407(18) 0.0480(17) -0.0146(14) 0.0044(13) -0.0015(13)
C36 0.0510(18) 0.0411(18) 0.0425(17) -0.0156(14) 0.0109(14) -0.0007(14)
C37 0.0588(19) 0.0284(15) 0.0365(15) -0.0130(12) 0.0034(13) -0.0047(13)
C38 0.0483(16) 0.0265(14) 0.0362(14) -0.0112(12) -0.0024(12) -0.0028(12)
C39 0.0338(14) 0.0344(16) 0.0401(15) -0.0084(12) -0.0007(11) -0.0043(12)
C40 0.0349(14) 0.0342(16) 0.0442(16) -0.0087(13) 0.0004(12) -0.0051(12)
C41 0.055(2) 0.053(2) 0.0450(18) -0.0071(16) -0.0072(15) 0.0052(16)
C42 0.073(3) 0.068(3) 0.070(3) -0.005(2) -0.024(2) 0.018(2)
C43 0.053(2) 0.054(2) 0.104(4) -0.017(2) -0.028(2) 0.0135(18)
C44 0.0369(17) 0.043(2) 0.088(3) -0.0218(19) 0.0037(17) 0.0000(14)
Cl1 0.0375(4) 0.0457(4) 0.0578(5) -0.0227(4) -0.0101(3) 0.0011(3)
O4 0.0575(16) 0.109(3) 0.0575(16) -0.0389(17) -0.0012(13) 0.0137(16)
O5 0.0479(14) 0.134(3) 0.0547(15) -0.0480(18) -0.0182(12) 0.0107(16)
O6 0.104(3) 0.0475(18) 0.212(5) -0.036(2) -0.094(3) 0.0063(18)
O7 0.0408(12) 0.0820(19) 0.0554(14) -0.0154(13) -0.0111(11) -0.0131(12)
Cl2 0.0359(15) 0.0342(17) 0.0402(18) -0.0175(13) 0.0043(10) -0.0032(11)
O8 0.037(4) 0.089(6) 0.052(4) 0.005(3) 0.013(3) -0.003(3)
O9 0.058(4) 0.083(5) 0.060(4) -0.043(3) -0.003(3) -0.006(3)
O10 0.34(2) 0.160(14) 0.120(11) 0.000(10) 0.001(12) -0.183(16)
O11 0.096(6) 0.056(4) 0.075(6) -0.010(4) -0.061(6) -0.009(4)
Cl2' 0.130(5) 0.082(4) 0.074(4) -0.017(3) -0.010(3) -0.051(3)
O8' 0.239(18) 0.137(13) 0.174(14) 0.054(10) -0.160(14) -0.106(13)
O9' 0.209(18) 0.104(9) 0.30(2) -0.077(13) 0.185(17) -0.011(11)
O10' 0.038(3) 0.030(4) 0.079(5) -0.008(3) -0.003(3) 0.007(3)
O11' 0.165(15) 0.200(17) 0.078(7) -0.020(8) -0.009(8) -0.122(12)
O12 0.063(5) 0.048(5) 0.057(5) -0.002(4) -0.014(4) 0.001(4)

loop_
_atom_type_symbol
_atom_type_description
_atom_type_scat_dispersion_real
_atom_type_scat_dispersion_imag
_atom_type_scat_source
C C 0.0181 0.0091 'International Tables Vol C Tables 4.2.6.8 and 6.1.1.4'
H H 0.0000 0.0000 'International Tables Vol C Tables 4.2.6.8 and 6.1.1.4'
N N 0.0311 0.0180 'International Tables Vol C Tables 4.2.6.8 and 6.1.1.4'
O O 0.0492 0.0322 'International Tables Vol C Tables 4.2.6.8 and 6.1.1.4'
Cl Cl 0.3639 0.7018 'International Tables Vol C Tables 4.2.6.8 and 6.1.1.4'
Mn Mn -0.5299 2.8052 'International Tables Vol C Tables 4.2.6.8 and 6.1.1.4'

loop_
_geom_angle_atom_site_label_1
_geom_angle_atom_site_label_2
_geom_angle_atom_site_label_3
_geom_angle
Mn2 Mn1 O2 65.32(6)
Mn2 Mn1 O3 30.56(6)
Mn2 Mn1 N2 123.18(7)
Mn2 Mn1 N3 100.60(6)
Mn2 Mn1 N4 99.17(6)
Mn2 Mn1 N5 154.99(7)
O2 Mn1 O3 95.87(9)
O2 Mn1 N2 169.60(10)
O2 Mn1 N3 109.92(9)
O2 Mn1 N4 97.62(9)
O2 Mn1 N5 89.69(9)
O3 Mn1 N2 92.70(9)
O3 Mn1 N3 91.60(9)
O3 Mn1 N4 94.72(9)
O3 Mn1 N5 174.05(10)
N2 Mn1 N3 75.62(9)
N2 Mn1 N4 75.77(9)
N2 Mn1 N5 81.55(10)
N3 Mn1 N4 150.94(9)
N3 Mn1 N5 88.49(9)
N4 Mn1 N5 82.40(9)
Mn1 Mn2 O1 149.14(7)
Mn1 Mn2 O3 30.00(7)
Mn1 Mn2 N1 61.93(7)
Mn1 Mn2 N6 119.26(6)
Mn1 Mn2 N7 101.65(6)
Mn1 Mn2 N8 93.14(6)
O1 Mn2 O3 174.51(9)
O1 Mn2 N1 88.06(9)
O1 Mn2 N6 91.58(9)
O1 Mn2 N7 85.02(9)
O1 Mn2 N8 94.98(9)
O3 Mn2 N1 91.87(9)
O3 Mn2 N6 89.83(9)
O3 Mn2 N7 90.13(9)
O3 Mn2 N8 90.52(8)
N1 Mn2 N6 165.83(9)
N1 Mn2 N7 117.05(9)
N1 Mn2 N8 91.88(9)
N6 Mn2 N7 77.00(9)
N6 Mn2 N8 74.04(9)
N7 Mn2 N8 151.03(9)
Mn2 O1 C1 127.85(19)
Mn1 O2 N1 116.68(16)
Mn1 O3 Mn2 119.44(11)
Mn2 N1 O2 114.75(16)
Mn2 N1 C7 129.7(2)
O2 N1 C7 115.3(2)
Mn1 N2 C9 107.40(17)
Mn1 N2 C15 106.93(17)
Mn1 N2 C21 109.43(19)
C9 N2 C15 110.4(3)
C9 N2 C21 110.2(2)
C15 N2 C21 112.3(2)
Mn1 N3 C10 113.08(19)
Mn1 N3 C14 127.8(2)
C10 N3 C14 118.8(3)
Mn1 N4 C16 113.42(19)
Mn1 N4 C20 127.2(2)
C16 N4 C20 119.1(3)
Mn1 N5 C22 116.1(2)
Mn1 N5 C26 124.9(2)
C22 N5 C26 118.8(3)
Mn2 N6 C27 106.36(17)
Mn2 N6 C33 104.16(17)
Mn2 N6 C39 111.42(16)
C27 N6 C33 111.4(2)
C27 N6 C39 111.7(2)
C33 N6 C39 111.5(2)
Mn2 N7 C28 114.61(18)
Mn2 N7 C32 126.0(2)
C28 N7 C32 118.7(3)
Mn2 N8 C34 113.05(19)
Mn2 N8 C38 128.5(2)
C34 N8 C38 118.1(3)
C40 N9 C44 116.7(3)
O1 C1 C2 117.2(3)
O1 C1 C6 123.3(3)
C2 C1 C6 119.5(3)
C1 C2 H2 119.6
C1 C2 C3 120.8(3)
H2 C2 C3 119.6
C2 C3 H3 119.8
C2 C3 C4 120.4(3)
H3 C3 C4 119.8
C3 C4 H4 120.2
C3 C4 C5 119.6(3)
H4 C4 C5 120.2
C4 C5 H5 119.1
C4 C5 C6 121.9(3)
H5 C5 C6 119.1
C1 C6 C5 118.0(3)
C1 C6 C7 123.0(3)
C5 C6 C7 119.0(3)
N1 C7 C6 119.3(3)
N1 C7 C8 119.6(3)
C6 C7 C8 121.0(3)
C7 C8 H8A 109.5
C7 C8 H8B 109.5
C7 C8 H8C 109.5
H8A C8 H8B 109.5
H8A C8 H8C 109.5
H8B C8 H8C 109.5
N2 C9 H9A 109.4
N2 C9 H9B 109.4
N2 C9 C10 111.0(3)
H9A C9 H9B 108.0
H9A C9 C10 109.4
H9B C9 C10 109.4
N3 C10 C9 116.1(2)
N3 C10 C11 121.9(3)
C9 C10 C11 121.9(3)
C10 C11 H11 120.4
C10 C11 C12 119.2(3)
H11 C11 C12 120.4
C11 C12 H12 120.5
C11 C12 C13 118.9(3)
H12 C12 C13 120.5
C12 C13 H13 120.6
C12 C13 C14 118.8(3)
H13 C13 C14 120.6
N3 C14 C13 122.2(3)
N3 C14 H14 118.9
C13 C14 H14 118.9
N2 C15 H15A 109.6
N2 C15 H15B 109.6
N2 C15 C16 110.4(3)
H15A C15 H15B 108.1
H15A C15 C16 109.6
H15B C15 C16 109.6
N4 C16 C15 114.2(3)
N4 C16 C17 122.2(3)
C15 C16 C17 123.5(3)
C16 C17 H17 120.8
C16 C17 C18 118.4(3)
H17 C17 C18 120.8
C17 C18 H18 120.3
C17 C18 C19 119.4(3)
H18 C18 C19 120.3
C18 C19 H19 120.6
C18 C19 C20 118.8(3)
H19 C19 C20 120.6
N4 C20 C19 122.1(3)
N4 C20 H20 119.0
C19 C20 H20 119.0
N2 C21 H21A 108.8
N2 C21 H21B 108.8
N2 C21 C22 114.0(2)
H21A C21 H21B 107.6
H21A C21 C22 108.8
H21B C21 C22 108.8
N5 C22 C21 118.1(3)
N5 C22 C23 121.1(3)
C21 C22 C23 120.8(3)
C22 C23 H23 120.1
C22 C23 C24 119.8(3)
H23 C23 C24 120.1
C23 C24 H24 120.4
C23 C24 C25 119.1(3)
H24 C24 C25 120.4
C24 C25 H25 120.7
C24 C25 C26 118.6(4)
H25 C25 C26 120.7
N5 C26 C25 122.4(3)
N5 C26 H26 118.8
C25 C26 H26 118.8
N6 C27 H27A 109.3
N6 C27 H27B 109.3
N6 C27 C28 111.5(2)
H27A C27 H27B 108.0
H27A C27 C28 109.3
H27B C27 C28 109.3
N7 C28 C27 114.9(2)
N7 C28 C29 121.9(3)
C27 C28 C29 123.1(3)
C28 C29 H29 120.5
C28 C29 C30 119.1(3)
H29 C29 C30 120.5
C29 C30 H30 120.6
C29 C30 C31 118.9(3)
H30 C30 C31 120.6
C30 C31 H31 120.4
C30 C31 C32 119.1(3)
H31 C31 C32 120.4
N7 C32 C31 122.2(3)
N7 C32 H32 118.9
C31 C32 H32 118.9
N6 C33 H33A 109.5
N6 C33 H33B 109.5
N6 C33 C34 110.9(2)
H33A C33 H33B 108.0
H33A C33 C34 109.5
H33B C33 C34 109.5
N8 C34 C33 115.7(2)
N8 C34 C35 122.0(3)
C33 C34 C35 122.2(3)
C34 C35 H35 120.5
C34 C35 C36 119.0(3)
H35 C35 C36 120.5
C35 C36 H36 120.5
C35 C36 C37 119.0(3)
H36 C36 C37 120.5
C36 C37 H37 120.5
C36 C37 C38 119.0(3)
H37 C37 C38 120.5
N8 C38 C37 122.8(3)
N8 C38 H38 118.6
C37 C38 H38 118.6
N6 C39 H39A 108.6
N6 C39 H39B 108.6
N6 C39 C40 114.7(2)
H39A C39 H39B 107.6
H39A C39 C40 108.6
H39B C39 C40 108.6
N9 C40 C39 115.1(3)
N9 C40 C41 122.6(3)
C39 C40 C41 122.3(3)
C40 C41 H41 120.5
C40 C41 C42 119.0(4)
H41 C41 C42 120.5
C41 C42 H42 120.2
C41 C42 C43 119.5(4)
H42 C42 C43 120.2
C42 C43 H43 120.5
C42 C43 C44 119.0(4)
H43 C43 C44 120.5
N9 C44 C43 123.1(4)
N9 C44 H44 118.4
C43 C44 H44 118.4
O4 Cl1 O5 107.62(17)
O4 Cl1 O6 110.8(3)
O4 Cl1 O7 109.48(18)
O5 Cl1 O6 109.6(2)
O5 Cl1 O7 109.90(17)
O6 Cl1 O7 109.40(19)
O8 Cl2 O9 103.4(5)
O8 Cl2 O10 115.1(10)
O8 Cl2 O11 111.1(7)
O9 Cl2 O10 103.2(8)
O9 Cl2 O11 114.4(6)
O10 Cl2 O11 109.4(9)
O8' Cl2' O9' 108.1(11)
O8' Cl2' O10' 108.8(8)
O8' Cl2' O11' 102.9(10)
O9' Cl2' O10' 114.6(8)
O9' Cl2' O11' 110.2(12)
O10' Cl2' O11' 111.5(9)
H1O O12 H2O 107(3)

loop_
_geom_bond_atom_site_label_1
_geom_bond_atom_site_label_2
_geom_bond_distance
Mn1 Mn2 3.1136(6)
Mn1 O2 1.905(2)
Mn1 O3 1.788(2)
Mn1 N2 2.166(2)
Mn1 N3 2.242(2)
Mn1 N4 2.260(2)
Mn1 N5 2.058(3)
Mn2 O1 1.8726(19)
Mn2 O3 1.8179(19)
Mn2 N1 2.034(3)
Mn2 N6 2.245(2)
Mn2 N7 2.214(2)
Mn2 N8 2.282(2)
O1 C1 1.331(3)
O2 N1 1.376(3)
N1 C7 1.299(4)
N2 C9 1.482(4)
N2 C15 1.478(4)
N2 C21 1.494(4)
N3 C10 1.342(4)
N3 C14 1.344(4)
N4 C16 1.346(4)
N4 C20 1.341(4)
N5 C22 1.351(4)
N5 C26 1.349(4)
N6 C27 1.472(4)
N6 C33 1.486(3)
N6 C39 1.495(4)
N7 C28 1.344(4)
N7 C32 1.341(4)
N8 C34 1.341(4)
N8 C38 1.340(4)
N9 C40 1.344(4)
N9 C44 1.348(5)
C1 C2 1.408(4)
C1 C6 1.406(4)
C2 H2 0.950
C2 C3 1.380(5)
C3 H3 0.950
C3 C4 1.379(5)
C4 H4 0.950
C4 C5 1.383(5)
C5 H5 0.950
C5 C6 1.407(4)
C6 C7 1.476(4)
C7 C8 1.483(4)
C8 H8A 0.980
C8 H8B 0.980
C8 H8C 0.980
C9 H9A 0.990
C9 H9B 0.990
C9 C10 1.500(4)
C10 C11 1.381(4)
C11 H11 0.950
C11 C12 1.382(5)
C12 H12 0.950
C12 C13 1.385(5)
C13 H13 0.950
C13 C14 1.382(4)
C14 H14 0.950
C15 H15A 0.990
C15 H15B 0.990
C15 C16 1.512(5)
C16 C17 1.381(4)
C17 H17 0.950
C17 C18 1.393(5)
C18 H18 0.950
C18 C19 1.382(5)
C19 H19 0.950
C19 C20 1.385(4)
C20 H20 0.950
C21 H21A 0.990
C21 H21B 0.990
C21 C22 1.501(5)
C22 C23 1.380(5)
C23 H23 0.950
C23 C24 1.371(6)
C24 H24 0.950
C24 C25 1.391(5)
C25 H25 0.950
C25 C26 1.369(5)
C26 H26 0.950
C27 H27A 0.990
C27 H27B 0.990
C27 C28 1.517(4)
C28 C29 1.379(4)
C29 H29 0.950
C29 C30 1.388(4)
C30 H30 0.950
C30 C31 1.374(5)
C31 H31 0.950
C31 C32 1.381(4)
C32 H32 0.950
C33 H33A 0.990
C33 H33B 0.990
C33 C34 1.500(4)
C34 C35 1.386(4)
C35 H35 0.950
C35 C36 1.385(5)
C36 H36 0.950
C36 C37 1.370(5)
C37 H37 0.950
C37 C38 1.379(4)
C38 H38 0.950
C39 H39A 0.990
C39 H39B 0.990
C39 C40 1.507(4)
C40 C41 1.378(5)
C41 H41 0.950
C41 C42 1.378(5)
C42 H42 0.950
C42 C43 1.344(6)
C43 H43 0.950
C43 C44 1.382(6)
C44 H44 0.950
Cl1 O4 1.413(3)
Cl1 O5 1.439(3)
Cl1 O6 1.407(3)
Cl1 O7 1.434(2)
Cl2 O8 1.424(6)
Cl2 O9 1.409(7)
Cl2 O10 1.420(10)
Cl2 O11 1.387(6)
Cl2' O8' 1.427(11)
Cl2' O9' 1.353(10)
Cl2' O10' 1.459(8)
Cl2' O11' 1.402(11)
O12 H1O 0.840(10)
O12 H2O 0.840(10)

loop_
_geom_torsion_atom_site_label_1
_geom_torsion_atom_site_label_2
_geom_torsion_atom_site_label_3
_geom_torsion_atom_site_label_4
_geom_torsion
O2 Mn1 Mn2 O1 -8.67(14)
O2 Mn1 Mn2 O3 -177.94(14)
O2 Mn1 Mn2 N1 6.01(10)
O2 Mn1 Mn2 N6 169.91(10)
O2 Mn1 Mn2 N7 -108.59(9)
O2 Mn1 Mn2 N8 96.47(9)
O3 Mn1 Mn2 O1 169.27(18)
O3 Mn1 Mn2 N1 -176.05(14)
O3 Mn1 Mn2 N6 -12.15(14)
O3 Mn1 Mn2 N7 69.36(14)
O3 Mn1 Mn2 N8 -85.59(14)
N2 Mn1 Mn2 O1 164.49(15)
N2 Mn1 Mn2 O3 -4.79(14)
N2 Mn1 Mn2 N1 179.17(11)
N2 Mn1 Mn2 N6 -16.93(10)
N2 Mn1 Mn2 N7 64.57(10)
N2 Mn1 Mn2 N8 -90.38(10)
N3 Mn1 Mn2 O1 -115.85(14)
N3 Mn1 Mn2 O3 74.87(14)
N3 Mn1 Mn2 N1 -101.17(10)
N3 Mn1 Mn2 N6 62.72(9)
N3 Mn1 Mn2 N7 144.23(9)
N3 Mn1 Mn2 N8 -10.72(9)
N4 Mn1 Mn2 O1 85.55(15)
N4 Mn1 Mn2 O3 -83.72(14)
N4 Mn1 Mn2 N1 100.23(10)
N4 Mn1 Mn2 N6 -95.87(10)
N4 Mn1 Mn2 N7 -14.37(9)
N4 Mn1 Mn2 N8 -169.31(9)
N5 Mn1 Mn2 O1 -6.1(2)
N5 Mn1 Mn2 O3 -175.4(2)
N5 Mn1 Mn2 N1 8.57(17)
N5 Mn1 Mn2 N6 172.47(17)
N5 Mn1 Mn2 N7 -106.03(17)
N5 Mn1 Mn2 N8 99.02(17)
Mn1 Mn2 O1 C1 43.4(3)
O3 Mn2 O1 C1 119.8(10)
N1 Mn2 O1 C1 30.5(2)
N6 Mn2 O1 C1 -135.3(2)
N7 Mn2 O1 C1 147.9(2)
N8 Mn2 O1 C1 -61.2(2)
Mn2 Mn1 O2 N1 -8.79(15)
O3 Mn1 O2 N1 -9.85(18)
N2 Mn1 O2 N1 -155.2(4)
N3 Mn1 O2 N1 84.01(18)
N4 Mn1 O2 N1 -105.43(18)
N5 Mn1 O2 N1 172.29(18)
O2 Mn1 O3 Mn2 1.88(13)
N2 Mn1 O3 Mn2 175.99(12)
N3 Mn1 O3 Mn2 -108.33(12)
N4 Mn1 O3 Mn2 100.05(12)
N5 Mn1 O3 Mn2 160.9(8)
O1 Mn2 O3 Mn1 -85.7(10)
N1 Mn2 O3 Mn1 3.49(13)
N6 Mn2 O3 Mn1 169.42(12)
N7 Mn2 O3 Mn1 -113.58(12)
N8 Mn2 O3 Mn1 95.39(12)
Mn1 O2 N1 Mn2 13.5(2)
Mn1 O2 N1 C7 -171.48(19)
Mn1 Mn2 N1 O2 -8.34(14)
Mn1 Mn2 N1 C7 177.6(3)
O1 Mn2 N1 O2 164.19(18)
O1 Mn2 N1 C7 -9.9(2)
O3 Mn2 N1 O2 -10.32(18)
O3 Mn2 N1 C7 175.6(2)
N6 Mn2 N1 O2 -107.0(4)
N6 Mn2 N1 C7 78.9(4)
N7 Mn2 N1 O2 80.78(18)
N7 Mn2 N1 C7 -93.3(3)
N8 Mn2 N1 O2 -100.90(17)
N8 Mn2 N1 C7 85.0(2)
Mn2 Mn1 N2 C9 59.7(2)
Mn2 Mn1 N2 C15 -58.8(2)
Mn2 Mn1 N2 C21 179.29(15)
O2 Mn1 N2 C9 -157.2(4)
O2 Mn1 N2 C15 84.3(5)
O2 Mn1 N2 C21 -37.6(6)
O3 Mn1 N2 C9 57.22(19)
O3 Mn1 N2 C15 -61.2(2)
O3 Mn1 N2 C21 176.86(18)
N3 Mn1 N2 C9 -33.75(18)
N3 Mn1 N2 C15 -152.2(2)
N3 Mn1 N2 C21 85.90(19)
N4 Mn1 N2 C9 151.4(2)
N4 Mn1 N2 C15 33.0(2)
N4 Mn1 N2 C21 -88.95(19)
N5 Mn1 N2 C9 -124.4(2)
N5 Mn1 N2 C15 117.2(2)
N5 Mn1 N2 C21 -4.71(18)
Mn2 Mn1 N3 C10 -101.5(2)
Mn2 Mn1 N3 C14 71.9(2)
O2 Mn1 N3 C10 -169.0(2)
O2 Mn1 N3 C14 4.5(3)
O3 Mn1 N3 C10 -72.1(2)
O3 Mn1 N3 C14 101.4(2)
N2 Mn1 N3 C10 20.3(2)
N2 Mn1 N3 C14 -166.3(3)
N4 Mn1 N3 C10 30.6(3)
N4 Mn1 N3 C14 -155.9(2)
N5 Mn1 N3 C10 101.9(2)
N5 Mn1 N3 C14 -84.6(3)
Mn2 Mn1 N4 C16 107.6(2)
Mn2 Mn1 N4 C20 -78.6(2)
O2 Mn1 N4 C16 173.7(2)
O2 Mn1 N4 C20 -12.4(3)
O3 Mn1 N4 C16 77.1(2)
O3 Mn1 N4 C20 -109.0(3)
N2 Mn1 N4 C16 -14.4(2)
N2 Mn1 N4 C20 159.4(3)
N3 Mn1 N4 C16 -24.8(3)
N3 Mn1 N4 C20 149.1(2)
N5 Mn1 N4 C16 -97.6(2)
N5 Mn1 N4 C20 76.2(3)
Mn2 Mn1 N5 C22 171.08(14)
Mn2 Mn1 N5 C26 -3.5(3)
O2 Mn1 N5 C22 173.4(2)
O2 Mn1 N5 C26 -1.2(2)
O3 Mn1 N5 C22 14.3(10)
O3 Mn1 N5 C26 -160.3(8)
N2 Mn1 N5 C22 -1.0(2)
N2 Mn1 N5 C26 -175.5(2)
N3 Mn1 N5 C22 -76.7(2)
N3 Mn1 N5 C26 108.8(2)
N4 Mn1 N5 C22 75.7(2)
N4 Mn1 N5 C26 -98.9(2)
Mn1 Mn2 N6 C27 70.61(17)
Mn1 Mn2 N6 C33 -47.13(18)
Mn1 Mn2 N6 C39 -167.42(15)
O1 Mn2 N6 C27 -110.12(18)
O1 Mn2 N6 C33 132.14(17)
O1 Mn2 N6 C39 11.85(18)
O3 Mn2 N6 C27 64.57(17)
O3 Mn2 N6 C33 -53.17(17)
O3 Mn2 N6 C39 -173.46(18)
N1 Mn2 N6 C27 161.5(3)
N1 Mn2 N6 C33 43.8(4)
N1 Mn2 N6 C39 -76.5(4)
N7 Mn2 N6 C27 -25.60(17)
N7 Mn2 N6 C33 -143.34(18)
N7 Mn2 N6 C39 96.37(18)
N8 Mn2 N6 C27 155.16(18)
N8 Mn2 N6 C33 37.42(16)
N8 Mn2 N6 C39 -82.87(18)
Mn1 Mn2 N7 C28 -112.20(19)
Mn1 Mn2 N7 C32 77.8(2)
O1 Mn2 N7 C28 98.3(2)
O1 Mn2 N7 C32 -71.7(2)
O3 Mn2 N7 C28 -84.3(2)
O3 Mn2 N7 C32 105.7(2)
N1 Mn2 N7 C28 -176.47(18)
N1 Mn2 N7 C32 13.5(3)
N6 Mn2 N7 C28 5.49(19)
N6 Mn2 N7 C32 -164.5(2)
N8 Mn2 N7 C28 7.0(3)
N8 Mn2 N7 C32 -163.0(2)
Mn1 Mn2 N8 C34 97.14(19)
Mn1 Mn2 N8 C38 -76.0(2)
O1 Mn2 N8 C34 -112.7(2)
O1 Mn2 N8 C38 74.2(2)
O3 Mn2 N8 C34 67.2(2)
O3 Mn2 N8 C38 -105.9(2)
N1 Mn2 N8 C34 159.1(2)
N1 Mn2 N8 C38 -14.0(2)
N6 Mn2 N8 C34 -22.43(19)
N6 Mn2 N8 C38 164.5(3)
N7 Mn2 N8 C34 -24.0(3)
N7 Mn2 N8 C38 162.9(2)
Mn2 O1 C1 C2 151.7(2)
Mn2 O1 C1 C6 -31.4(4)
O1 C1 C2 C3 178.1(3)
C6 C1 C2 C3 1.0(4)
C1 C2 C3 C4 0.8(5)
C2 C3 C4 C5 -1.4(5)
C3 C4 C5 C6 0.2(5)
O1 C1 C6 C5 -179.0(3)
O1 C1 C6 C7 1.6(4)
C2 C1 C6 C5 -2.2(4)
C2 C1 C6 C7 178.5(3)
C4 C5 C6 C1 1.6(5)
C4 C5 C6 C7 -179.0(3)
Mn2 N1 C7 C6 -10.0(4)
Mn2 N1 C7 C8 170.6(2)
O2 N1 C7 C6 176.0(2)
O2 N1 C7 C8 -3.5(4)
C1 C6 C7 N1 18.3(4)
C1 C6 C7 C8 -162.3(3)
C5 C6 C7 N1 -161.0(3)
C5 C6 C7 C8 18.4(4)
Mn1 N2 C9 C10 44.1(3)
C15 N2 C9 C10 160.3(2)
C21 N2 C9 C10 -75.1(3)
Mn1 N3 C10 C9 -1.6(3)
Mn1 N3 C10 C11 176.1(2)
C14 N3 C10 C9 -175.7(3)
C14 N3 C10 C11 1.9(4)
N2 C9 C10 N3 -28.6(4)
N2 C9 C10 C11 153.8(3)
N3 C10 C11 C12 -3.6(5)
C9 C10 C11 C12 173.9(3)
C10 C11 C12 C13 2.2(5)
C11 C12 C13 C14 0.6(5)
Mn1 N3 C14 C13 -172.1(2)
C10 N3 C14 C13 1.1(4)
C12 C13 C14 N3 -2.3(5)
Mn1 N2 C15 C16 -48.2(3)
C9 N2 C15 C16 -164.7(2)
C21 N2 C15 C16 71.9(3)
Mn1 N4 C16 C15 -7.9(3)
Mn1 N4 C16 C17 174.1(2)
C20 N4 C16 C15 177.7(3)
C20 N4 C16 C17 -0.3(5)
N2 C15 C16 N4 37.8(4)
N2 C15 C16 C17 -144.2(3)
N4 C16 C17 C18 -0.1(5)
C15 C16 C17 C18 -178.0(3)
C16 C17 C18 C19 0.4(5)
C17 C18 C19 C20 -0.3(5)
Mn1 N4 C20 C19 -173.1(2)
C16 N4 C20 C19 0.5(5)
C18 C19 C20 N4 -0.2(5)
Mn1 N2 C21 C22 9.3(3)
C9 N2 C21 C22 127.2(3)
C15 N2 C21 C22 -109.3(3)
Mn1 N5 C22 C21 6.8(3)
Mn1 N5 C22 C23 -175.2(2)
C26 N5 C22 C21 -178.3(3)
C26 N5 C22 C23 -0.3(4)
N2 C21 C22 N5 -11.0(4)
N2 C21 C22 C23 171.0(3)
N5 C22 C23 C24 0.1(5)
C21 C22 C23 C24 178.0(3)
C22 C23 C24 C25 0.3(5)
C23 C24 C25 C26 -0.4(5)
Mn1 N5 C26 C25 174.7(2)
C22 N5 C26 C25 0.2(4)
C24 C25 C26 N5 0.1(5)
Mn2 N6 C27 C28 42.0(3)
C33 N6 C27 C28 154.8(3)
C39 N6 C27 C28 -79.8(3)
Mn2 N7 C28 C27 16.3(3)
Mn2 N7 C28 C29 -167.2(2)
C32 N7 C28 C27 -172.8(3)
C32 N7 C28 C29 3.6(4)
N6 C27 C28 N7 -40.7(4)
N6 C27 C28 C29 142.9(3)
N7 C28 C29 C30 -4.0(5)
C27 C28 C29 C30 172.2(3)
C28 C29 C30 C31 1.1(5)
C29 C30 C31 C32 1.9(5)
Mn2 N7 C32 C31 169.3(2)
C28 N7 C32 C31 -0.4(4)
C30 C31 C32 N7 -2.4(5)
Mn2 N6 C33 C34 -50.1(3)
C27 N6 C33 C34 -164.4(2)
C39 N6 C33 C34 70.1(3)
Mn2 N8 C34 C33 1.2(3)
Mn2 N8 C34 C35 -176.4(2)
C38 N8 C34 C33 175.0(2)
C38 N8 C34 C35 -2.5(4)
N6 C33 C34 N8 34.0(4)
N6 C33 C34 C35 -148.5(3)
N8 C34 C35 C36 2.5(5)
C33 C34 C35 C36 -174.8(3)
C34 C35 C36 C37 -0.5(5)
C35 C36 C37 C38 -1.5(5)
Mn2 N8 C38 C37 173.2(2)
C34 N8 C38 C37 0.4(4)
C36 C37 C38 N8 1.6(5)
Mn2 N6 C39 C40 170.2(2)
C27 N6 C39 C40 -71.0(3)
C33 N6 C39 C40 54.3(3)
C44 N9 C40 C39 179.2(3)
C44 N9 C40 C41 -0.3(5)
N6 C39 C40 N9 -89.7(3)
N6 C39 C40 C41 89.9(4)
N9 C40 C41 C42 0.2(6)
C39 C40 C41 C42 -179.3(4)
C40 C41 C42 C43 -0.2(7)
C41 C42 C43 C44 0.2(7)
C40 N9 C44 C43 0.4(5)
C42 C43 C44 N9 -0.4(6)
